data_4087132
loop_
_publ_author_name
'Song, Li-Cheng'
'Lu, Yu'
'Zhu, Liang'
'Li, Qian-Li'

_publ_section_title
;
 Dithiolato- and Diselenolato-Bridged Nickel--Iron Biomimetics for the
 Active Site of [NiFe]Hydrogenases
;
_journal_issue 3
_journal_name_full Organometallics
_journal_page_first 750
_journal_paper_doi 10.1021/acs.organomet.6b00942
_journal_volume 36
_journal_year 2017
_chemical_formula_moiety '2(C36 H30 Fe Ni O3 P2 S2), 0.5(C2 H4 Cl4)'
_chemical_formula_sum 'C73 H62 Cl2 Fe2 Ni2 O6 P4 S4'
_chemical_formula_weight 1587.36
_chemical_name_systematic
;
 ? 
;
_space_group_crystal_system orthorhombic
_space_group_IT_number 56
_space_group_name_Hall '-P 2ab 2ac'
_space_group_name_H-M_alt 'P c c n'
_symmetry_space_group_name_Hall '-P 2ab 2ac'
_symmetry_space_group_name_H-M 'P c c n'
_atom_sites_solution_hydrogens difmap
_audit_creation_date 2016-10-27
_audit_creation_method
;
Olex2 1.2
(compiled 2015.01.26 svn.r3150 for OlexSys, GUI svn.r4998)
;
_cell_angle_alpha 90
_cell_angle_beta 90
_cell_angle_gamma 90
_cell_formula_units_Z 4
_cell_length_a 33.798(5)
_cell_length_b 11.1121(15)
_cell_length_c 18.320(3)
_cell_measurement_reflns_used 20470
_cell_measurement_temperature 113
_cell_measurement_theta_max 27.9
_cell_measurement_theta_min 1.2
_cell_volume 6880.4(18)
_computing_cell_refinement
;
CrystalClear-SM Expert 2.0 r2 (Rigaku, 2009)
;
_computing_data_collection
;
CrystalClear-SM Expert 2.0 r2 (Rigaku, 2009)
;
_computing_data_reduction
;
CrystalClear-SM Expert 2.0 r2 (Rigaku, 2009)
;
_computing_molecular_graphics 'Olex2 (Dolomanov et al., 2009)'
_computing_publication_material 'Olex2 (Dolomanov et al., 2009)'
_computing_structure_refinement 'XL (Sheldrick, 2008)'
_computing_structure_solution 'SHELXS-97 (Sheldrick, 1990)'
_diffrn_ambient_temperature 113
_diffrn_detector CCD
_diffrn_detector_area_resol_mean 28.5714
_diffrn_measured_fraction_theta_full 0.999
_diffrn_measured_fraction_theta_max 0.998
_diffrn_measurement_details
;
scan:
    Number of images: 90
               Slice: -110.0000 - 70.0000
         Image width: 2.0000
            Exp time: 3.0000
       Rotation axis: Omega
               Omega: 0.0000
                 Chi: 45.0000
                 Phi: 0.0000
                 XTD: 45.0547
              2theta: -19.9614
scan:
    Number of images: 70
               Slice: -110.0000 - 30.0000
         Image width: 2.0000
            Exp time: 3.0000
       Rotation axis: Omega
               Omega: 0.0000
                 Chi: 45.0000
                 Phi: 90.0000
                 XTD: 45.0547
              2theta: -19.9614
scan:
    Number of images: 60
               Slice: -110.0000 - 10.0000
         Image width: 2.0000
            Exp time: 3.0000
       Rotation axis: Omega
               Omega: 0.0000
                 Chi: 45.0000
                 Phi: 180.0000
                 XTD: 45.0547
              2theta: -19.9614
;
_diffrn_measurement_device
;
AFC10: Fixed Chi 2 circle
;
_diffrn_measurement_device_type
;
Rigaku Saturn724+ (2x2 bin mode)
;
_diffrn_measurement_method 'profile data from \w-scans'
_diffrn_measurement_specimen_support Fiber
_diffrn_orient_matrix_type d*Trek
_diffrn_orient_matrix_UB_11 0.084196
_diffrn_orient_matrix_UB_12 -0.016302
_diffrn_orient_matrix_UB_13 -0.027273
_diffrn_orient_matrix_UB_21 -0.010505
_diffrn_orient_matrix_UB_22 0.025002
_diffrn_orient_matrix_UB_23 -0.047373
_diffrn_orient_matrix_UB_31 0.008759
_diffrn_orient_matrix_UB_32 0.025750
_diffrn_orient_matrix_UB_33 0.011647
_diffrn_radiation_monochromator Multilayer
_diffrn_radiation_type MoK\a
_diffrn_radiation_wavelength 0.71073
_diffrn_reflns_av_R_equivalents 0.0629
_diffrn_reflns_av_unetI/netI 0.0388
_diffrn_reflns_Laue_measured_fraction_full 0.999
_diffrn_reflns_Laue_measured_fraction_max 0.998
_diffrn_reflns_limit_h_max 44
_diffrn_reflns_limit_h_min -44
_diffrn_reflns_limit_k_max 13
_diffrn_reflns_limit_k_min -14
_diffrn_reflns_limit_l_max 23
_diffrn_reflns_limit_l_min -24
_diffrn_reflns_number 64972
_diffrn_reflns_point_group_measured_fraction_full 0.999
_diffrn_reflns_point_group_measured_fraction_max 0.998
_diffrn_reflns_theta_full 25.242
_diffrn_reflns_theta_max 27.869
_diffrn_reflns_theta_min 1.205
_diffrn_source 'Rotating Anode'
_diffrn_source_current 24.0
_diffrn_source_power 1.2
_diffrn_source_voltage 50.0
_exptl_absorpt_coefficient_mu 1.297
_exptl_absorpt_correction_T_max 1.000
_exptl_absorpt_correction_T_min 0.866
_exptl_absorpt_correction_type multi-scan
_exptl_absorpt_process_details CrystalClear
_exptl_crystal_colour Colorless
_exptl_crystal_density_diffrn 1.532
_exptl_crystal_density_method "'not measured'"
_exptl_crystal_description Prism
_exptl_crystal_F_000 3256
_exptl_crystal_size_max 0.2
_exptl_crystal_size_mid 0.2
_exptl_crystal_size_min 0.14
_refine_diff_density_max 0.955
_refine_diff_density_min -0.610
_refine_diff_density_rms 0.077
_refine_ls_extinction_method none
_refine_ls_goodness_of_fit_ref 1.161
_refine_ls_hydrogen_treatment mixed
_refine_ls_matrix_type full
_refine_ls_number_parameters 519
_refine_ls_number_reflns 8189
_refine_ls_number_restraints 0
_refine_ls_restrained_S_all 1.161
_refine_ls_R_factor_all 0.0530
_refine_ls_R_factor_gt 0.0462
_refine_ls_shift/su_max 0.001
_refine_ls_shift/su_mean 0.000
_refine_ls_structure_factor_coef Fsqd
_refine_ls_weighting_details 'w=1/[\s^2^(Fo^2^)+(0.0374P)^2^+6.6993P] where P=(Fo^2^+2Fc^2^)/3'
_refine_ls_weighting_scheme calc
_refine_ls_wR_factor_gt 0.0995
_refine_ls_wR_factor_ref 0.1024
_reflns_Friedel_coverage 0.000
_reflns_number_gt 7477
_reflns_number_total 8189
_reflns_threshold_expression 'I > 2\s(I)'
_cod_data_source_file om6b00942_si_002.cif
_cod_data_source_block 2a
_cod_depositor_comments
;
The following automatic conversions were performed:

'_exptl_absorpt_correction_type' value 'Multi-scan' changed to
'multi-scan' according to
/home/data/users/saulius/crontab/automatic-downloads/current/ACS/lib/dictionaries/cif_core.dic
dictionary named 'cif_core.dic' version 2.4.2 from 2011-04-26.

Automatic conversion script
Id: cif_fix_values 4973 2017-02-22 13:04:09Z antanas 
;
_cod_original_cell_volume 6880.3(17)
_cod_database_code 4087132
_shelx_space_group_comment
;
The symmetry employed for this shelxl refinement is uniquely defined
by the following loop, which should always be used as a source of
symmetry information in preference to the above space-group names.
They are only intended as comments.
;
_shelx_estimated_absorpt_t_max 0.839
_shelx_estimated_absorpt_t_min 0.781
_olex2_refinement_description
;
1. Fixed Uiso
 At 1.2 times of:
  All C(H) groups, {H4A,H4B} of C4, {H5A,H5B} of C5, {H6A,H6B} of C6
 At 1.5 times of:
  {H37A,H37B} of C37
2. Others
 Fixed Sof: Cl2(0.5) C37(0.5) H37A(0.5) H37B(0.5)
3.a Riding coordinates:
 C37(H37A,H37B)
;
_shelx_shelxl_version_number 2014/7
_olex2_submission_special_instructions 'No special instructions were received'

loop_
_space_group_symop_operation_xyz
'x, y, z'
'-x+1/2, -y+1/2, z'
'-x, y+1/2, -z+1/2'
'x+1/2, -y, -z+1/2'
'-x, -y, -z'
'x-1/2, y-1/2, -z'
'x, -y-1/2, z-1/2'
'-x-1/2, y, z-1/2'

loop_
_atom_site_label
_atom_site_type_symbol
_atom_site_fract_x
_atom_site_fract_y
_atom_site_fract_z
_atom_site_U_iso_or_equiv
_atom_site_adp_type
_atom_site_occupancy
_atom_site_site_symmetry_order
_atom_site_calc_flag
_atom_site_refinement_flags_posn
_atom_site_refinement_flags_adp
_atom_site_refinement_flags_occupancy
Ni1 Ni 0.37965(2) 0.90151(3) 0.60830(2) 0.01602(9) Uani 1 1 d . . .
Fe1 Fe 0.36564(2) 1.10948(3) 0.64638(2) 0.01953(10) Uani 1 1 d . . .
P1 P 0.38786(2) 0.92727(6) 0.49349(4) 0.01513(13) Uani 1 1 d . . .
P2 P 0.39186(2) 0.71288(6) 0.59190(3) 0.01548(14) Uani 1 1 d . . .
S1 S 0.42125(2) 1.00688(6) 0.68123(4) 0.02143(14) Uani 1 1 d . . .
S2 S 0.32852(2) 0.94834(6) 0.68170(4) 0.02349(15) Uani 1 1 d . . .
O1 O 0.30307(6) 1.16752(19) 0.54024(12) 0.0335(5) Uani 1 1 d . . .
O2 O 0.42066(6) 1.28572(18) 0.58238(12) 0.0318(5) Uani 1 1 d . . .
O3 O 0.34503(7) 1.2669(2) 0.76925(13) 0.0423(6) Uani 1 1 d . . .
C1 C 0.32695(8) 1.1448(3) 0.58217(16) 0.0250(6) Uani 1 1 d . . .
C2 C 0.39951(8) 1.2151(2) 0.60501(15) 0.0231(6) Uani 1 1 d . . .
C3 C 0.35325(8) 1.2062(3) 0.72103(16) 0.0270(6) Uani 1 1 d . . .
C4 C 0.41542(10) 0.9547(3) 0.77535(16) 0.0316(7) Uani 1 1 d . . .
H4A H 0.4409(10) 0.917(3) 0.7867(18) 0.038 Uiso 1 1 d R . .
H4B H 0.4123(10) 1.032(3) 0.8056(18) 0.038 Uiso 1 1 d R . .
C5 C 0.38254(10) 0.8668(3) 0.79021(18) 0.0324(7) Uani 1 1 d . . .
H5A H 0.3830(10) 0.842(3) 0.843(2) 0.039 Uiso 1 1 d R . .
H5B H 0.3865(10) 0.794(3) 0.7584(19) 0.039 Uiso 1 1 d R . .
C6 C 0.34083(10) 0.9128(3) 0.77696(17) 0.0322(7) Uani 1 1 d . . .
H6A H 0.3353(10) 0.988(3) 0.8101(18) 0.039 Uiso 1 1 d R . .
H6B H 0.3219(10) 0.854(3) 0.7930(18) 0.039 Uiso 1 1 d R . .
C7 C 0.41190(7) 1.0630(2) 0.45880(14) 0.0181(5) Uani 1 1 d . . .
C8 C 0.45224(8) 1.0791(2) 0.47136(16) 0.0221(5) Uani 1 1 d . . .
H8 H 0.4661(9) 1.018(3) 0.4941(17) 0.026 Uiso 1 1 d R . .
C9 C 0.47129(8) 1.1835(3) 0.44851(16) 0.0255(6) Uani 1 1 d . . .
H9 H 0.4976(10) 1.197(3) 0.4569(17) 0.031 Uiso 1 1 d R . .
C10 C 0.44983(9) 1.2736(3) 0.41474(16) 0.0277(6) Uani 1 1 d . . .
H10 H 0.4632(10) 1.343(3) 0.4001(17) 0.033 Uiso 1 1 d R . .
C11 C 0.40958(9) 1.2599(3) 0.40407(16) 0.0269(6) Uani 1 1 d . . .
H11 H 0.3944(9) 1.323(3) 0.3815(17) 0.032 Uiso 1 1 d R . .
C12 C 0.39041(8) 1.1549(2) 0.42517(15) 0.0217(5) Uani 1 1 d . . .
H12 H 0.3615(9) 1.147(3) 0.4162(16) 0.026 Uiso 1 1 d R . .
C13 C 0.34567(7) 0.9105(2) 0.43097(14) 0.0179(5) Uani 1 1 d . . .
C14 C 0.30822(8) 0.8917(2) 0.45958(17) 0.0240(6) Uani 1 1 d . . .
H14 H 0.3045(9) 0.879(3) 0.5100(18) 0.029 Uiso 1 1 d R . .
C15 C 0.27554(8) 0.8845(3) 0.41297(19) 0.0323(7) Uani 1 1 d . . .
H15 H 0.2504(11) 0.874(3) 0.4336(18) 0.039 Uiso 1 1 d R . .
C16 C 0.28047(9) 0.8958(3) 0.33867(19) 0.0363(8) Uani 1 1 d . . .
H16 H 0.2598(11) 0.894(3) 0.3063(19) 0.044 Uiso 1 1 d R . .
C17 C 0.31783(10) 0.9140(3) 0.30960(17) 0.0328(7) Uani 1 1 d . . .
H17 H 0.3225(10) 0.921(3) 0.259(2) 0.039 Uiso 1 1 d R . .
C18 C 0.35038(8) 0.9213(3) 0.35579(15) 0.0244(6) Uani 1 1 d . . .
H18 H 0.3747(9) 0.935(3) 0.3365(18) 0.029 Uiso 1 1 d R . .
C19 C 0.42209(7) 0.8072(2) 0.46513(13) 0.0158(5) Uani 1 1 d . . .
C20 C 0.44730(8) 0.8127(2) 0.40457(15) 0.0205(5) Uani 1 1 d . . .
H20 H 0.4488(9) 0.881(3) 0.3742(17) 0.025 Uiso 1 1 d R . .
C21 C 0.47359(8) 0.7197(2) 0.39062(15) 0.0222(5) Uani 1 1 d . . .
H21 H 0.4913(9) 0.726(3) 0.3508(16) 0.027 Uiso 1 1 d R . .
C22 C 0.47410(8) 0.6182(2) 0.43471(15) 0.0209(5) Uani 1 1 d . . .
H22 H 0.4906(9) 0.556(3) 0.4272(16) 0.025 Uiso 1 1 d R . .
C23 C 0.44892(7) 0.6106(2) 0.49422(15) 0.0184(5) Uani 1 1 d . . .
H23 H 0.4500(9) 0.546(3) 0.5223(16) 0.022 Uiso 1 1 d R . .
C24 C 0.42349(7) 0.7059(2) 0.51066(13) 0.0161(5) Uani 1 1 d . . .
C25 C 0.35026(7) 0.6143(2) 0.56966(14) 0.0186(5) Uani 1 1 d . . .
C26 C 0.31437(8) 0.6330(3) 0.60503(16) 0.0252(6) Uani 1 1 d . . .
H26 H 0.3104(9) 0.696(3) 0.6403(17) 0.030 Uiso 1 1 d R . .
C27 C 0.28227(9) 0.5570(3) 0.59189(19) 0.0354(7) Uani 1 1 d . . .
H27 H 0.2586(11) 0.574(3) 0.6162(19) 0.043 Uiso 1 1 d R . .
C28 C 0.28606(9) 0.4640(3) 0.5421(2) 0.0367(8) Uani 1 1 d . . .
H28 H 0.2662(11) 0.415(3) 0.5335(19) 0.044 Uiso 1 1 d R . .
C29 C 0.32117(9) 0.4468(3) 0.5052(2) 0.0355(7) Uani 1 1 d . . .
H29 H 0.3234(10) 0.388(3) 0.4671(19) 0.043 Uiso 1 1 d R . .
C30 C 0.35350(8) 0.5214(3) 0.51908(16) 0.0264(6) Uani 1 1 d . . .
H30 H 0.3772(10) 0.508(3) 0.4900(18) 0.032 Uiso 1 1 d R . .
C31 C 0.42078(7) 0.6246(2) 0.65779(14) 0.0174(5) Uani 1 1 d . . .
C32 C 0.45747(8) 0.6710(2) 0.67938(15) 0.0207(5) Uani 1 1 d . . .
H32 H 0.4652(9) 0.744(3) 0.6637(16) 0.025 Uiso 1 1 d R . .
C33 C 0.48212(8) 0.6058(3) 0.72548(15) 0.0235(6) Uani 1 1 d . . .
H33 H 0.5069(9) 0.639(3) 0.7387(17) 0.028 Uiso 1 1 d R . .
C34 C 0.46988(8) 0.4949(3) 0.75206(15) 0.0260(6) Uani 1 1 d . . .
H34 H 0.4849(9) 0.447(3) 0.7828(17) 0.031 Uiso 1 1 d R . .
C35 C 0.43325(9) 0.4501(3) 0.73249(16) 0.0258(6) Uani 1 1 d . . .
H35 H 0.4240(9) 0.379(3) 0.7486(18) 0.031 Uiso 1 1 d R . .
C36 C 0.40877(8) 0.5139(2) 0.68538(15) 0.0216(5) Uani 1 1 d . . .
H36 H 0.3846(9) 0.482(3) 0.6720(16) 0.026 Uiso 1 1 d R . .
Cl1 Cl 0.2500 1.2500 0.36852(12) 0.1240(9) Uani 1 2 d S T P
Cl2 Cl 0.25257(6) 1.19986(19) 0.21334(13) 0.0615(6) Uani 0.5 1 d . . .
C37 C 0.2513(2) 1.3154(7) 0.2795(5) 0.057(2) Uani 0.5 1 d . . .
H37A H 0.2719 1.3700 0.2820 0.085 Uiso 0.5 1 d R . .
H37B H 0.2302 1.3687 0.2799 0.085 Uiso 0.5 1 d R . .

loop_
_atom_site_aniso_label
_atom_site_aniso_U_11
_atom_site_aniso_U_22
_atom_site_aniso_U_33
_atom_site_aniso_U_23
_atom_site_aniso_U_13
_atom_site_aniso_U_12
Ni1 0.01618(16) 0.01491(17) 0.01698(17) -0.00107(13) -0.00085(12) 0.00059(12)
Fe1 0.01834(18) 0.0174(2) 0.0228(2) -0.00098(15) -0.00126(14) 0.00192(14)
P1 0.0154(3) 0.0129(3) 0.0170(3) 0.0006(2) -0.0015(2) -0.0006(2)
P2 0.0149(3) 0.0145(3) 0.0170(3) 0.0008(2) -0.0008(2) -0.0009(2)
S1 0.0198(3) 0.0208(3) 0.0236(3) -0.0024(3) -0.0046(2) 0.0019(2)
S2 0.0191(3) 0.0230(4) 0.0283(4) 0.0021(3) 0.0030(2) 0.0013(2)
O1 0.0269(10) 0.0319(12) 0.0418(13) 0.0068(10) -0.0120(9) -0.0018(9)
O2 0.0369(12) 0.0243(11) 0.0341(12) -0.0050(9) 0.0063(9) -0.0081(9)
O3 0.0388(13) 0.0477(14) 0.0403(13) -0.0194(12) 0.0015(10) 0.0066(11)
C1 0.0241(13) 0.0205(14) 0.0303(15) 0.0013(12) 0.0003(11) -0.0023(11)
C2 0.0259(13) 0.0213(14) 0.0220(14) -0.0052(11) -0.0031(10) 0.0031(11)
C3 0.0233(13) 0.0278(15) 0.0298(15) -0.0017(13) -0.0008(11) 0.0028(11)
C4 0.0395(17) 0.0330(17) 0.0223(15) -0.0041(13) -0.0083(12) 0.0069(13)
C5 0.0421(18) 0.0311(17) 0.0241(16) 0.0026(14) 0.0035(13) 0.0095(13)
C6 0.0379(17) 0.0323(17) 0.0264(16) 0.0059(13) 0.0101(13) 0.0077(13)
C7 0.0215(12) 0.0145(12) 0.0184(13) -0.0006(10) -0.0003(9) -0.0014(9)
C8 0.0209(13) 0.0189(13) 0.0264(14) 0.0005(11) -0.0026(10) 0.0000(10)
C9 0.0211(13) 0.0238(14) 0.0316(16) -0.0035(12) 0.0016(11) -0.0076(11)
C10 0.0351(15) 0.0180(14) 0.0299(16) -0.0008(12) 0.0049(12) -0.0091(12)
C11 0.0355(15) 0.0171(13) 0.0280(15) 0.0049(12) -0.0025(12) 0.0000(12)
C12 0.0226(13) 0.0182(13) 0.0244(14) 0.0014(11) -0.0038(10) -0.0007(10)
C13 0.0171(11) 0.0138(12) 0.0229(13) 0.0002(10) -0.0024(9) -0.0004(9)
C14 0.0204(13) 0.0233(14) 0.0282(15) -0.0018(12) -0.0017(11) -0.0026(10)
C15 0.0170(13) 0.0348(17) 0.0452(19) -0.0059(14) -0.0052(12) -0.0020(12)
C16 0.0291(16) 0.0389(19) 0.0411(19) -0.0067(15) -0.0170(14) 0.0012(13)
C17 0.0384(17) 0.0374(17) 0.0225(15) -0.0017(13) -0.0093(12) -0.0011(13)
C18 0.0248(14) 0.0282(15) 0.0203(14) -0.0015(12) -0.0017(11) -0.0017(11)
C19 0.0153(11) 0.0151(12) 0.0170(12) -0.0017(10) -0.0024(9) -0.0011(9)
C20 0.0233(13) 0.0179(13) 0.0203(13) 0.0004(11) 0.0005(10) -0.0022(10)
C21 0.0217(13) 0.0242(14) 0.0207(13) -0.0023(11) 0.0046(10) -0.0015(10)
C22 0.0194(12) 0.0198(13) 0.0235(14) -0.0045(11) -0.0005(10) 0.0029(10)
C23 0.0204(12) 0.0140(12) 0.0208(13) 0.0010(10) -0.0038(10) -0.0008(9)
C24 0.0131(11) 0.0166(12) 0.0187(13) -0.0015(10) -0.0007(9) -0.0034(9)
C25 0.0184(12) 0.0162(12) 0.0211(13) 0.0063(10) -0.0026(9) -0.0033(9)
C26 0.0208(13) 0.0272(15) 0.0277(15) 0.0067(12) -0.0006(10) -0.0045(11)
C27 0.0216(14) 0.0389(18) 0.046(2) 0.0069(15) 0.0009(13) -0.0058(13)
C28 0.0234(14) 0.0328(17) 0.054(2) 0.0048(15) -0.0082(13) -0.0130(13)
C29 0.0319(16) 0.0269(16) 0.048(2) -0.0080(15) -0.0067(14) -0.0090(13)
C30 0.0240(14) 0.0230(14) 0.0321(16) -0.0030(12) 0.0002(11) -0.0066(11)
C31 0.0178(11) 0.0180(12) 0.0165(12) -0.0014(10) 0.0009(9) 0.0028(9)
C32 0.0214(12) 0.0207(14) 0.0200(13) -0.0006(11) 0.0001(10) -0.0007(10)
C33 0.0189(12) 0.0319(16) 0.0199(13) -0.0055(12) -0.0021(10) 0.0032(11)
C34 0.0301(14) 0.0314(16) 0.0165(13) 0.0013(12) -0.0020(10) 0.0132(12)
C35 0.0341(15) 0.0196(14) 0.0238(15) 0.0056(12) 0.0025(11) 0.0029(12)
C36 0.0220(13) 0.0215(14) 0.0214(13) -0.0014(11) 0.0009(10) 0.0018(10)
Cl1 0.188(3) 0.126(2) 0.0582(12) 0.000 0.000 0.0004(19)
Cl2 0.0370(9) 0.0782(14) 0.0693(13) -0.0338(11) -0.0083(9) 0.0003(11)
C37 0.036(4) 0.049(4) 0.086(7) -0.028(4) -0.001(4) -0.004(3)

loop_
_atom_type_symbol
_atom_type_description
_atom_type_scat_dispersion_real
_atom_type_scat_dispersion_imag
_atom_type_scat_source
C C 0.0033 0.0016 'International Tables Vol C Tables 4.2.6.8 and 6.1.1.4'
H H 0.0000 0.0000 'International Tables Vol C Tables 4.2.6.8 and 6.1.1.4'
Cl Cl 0.1484 0.1585 'International Tables Vol C Tables 4.2.6.8 and 6.1.1.4'
Fe Fe 0.3463 0.8444 'International Tables Vol C Tables 4.2.6.8 and 6.1.1.4'
Ni Ni 0.3393 1.1124 'International Tables Vol C Tables 4.2.6.8 and 6.1.1.4'
O O 0.0106 0.0060 'International Tables Vol C Tables 4.2.6.8 and 6.1.1.4'
P P 0.1023 0.0942 'International Tables Vol C Tables 4.2.6.8 and 6.1.1.4'
S S 0.1246 0.1234 'International Tables Vol C Tables 4.2.6.8 and 6.1.1.4'

loop_
_geom_angle_atom_site_label_1
_geom_angle_atom_site_label_2
_geom_angle_atom_site_label_3
_geom_angle
_geom_angle_site_symmetry_1
_geom_angle_site_symmetry_3
P1 Ni1 Fe1 100.25(2) . .
P1 Ni1 P2 88.18(3) . .
P1 Ni1 S1 115.46(3) . .
P1 Ni1 S2 130.97(3) . .
P2 Ni1 Fe1 171.52(3) . .
P2 Ni1 S1 117.74(3) . .
P2 Ni1 S2 117.05(3) . .
S1 Ni1 Fe1 57.77(2) . .
S2 Ni1 Fe1 57.69(2) . .
S2 Ni1 S1 90.27(3) . .
S1 Fe1 Ni1 56.85(2) . .
S2 Fe1 Ni1 56.54(2) . .
S2 Fe1 S1 88.94(3) . .
C1 Fe1 Ni1 99.15(9) . .
C1 Fe1 S1 152.41(10) . .
C1 Fe1 S2 87.54(9) . .
C1 Fe1 C2 92.55(12) . .
C2 Fe1 Ni1 111.69(9) . .
C2 Fe1 S1 85.43(9) . .
C2 Fe1 S2 168.00(9) . .
C3 Fe1 Ni1 145.71(10) . .
C3 Fe1 S1 106.15(9) . .
C3 Fe1 S2 97.24(10) . .
C3 Fe1 C1 101.45(13) . .
C3 Fe1 C2 94.51(13) . .
C7 P1 Ni1 120.65(9) . .
C7 P1 C13 102.23(12) . .
C7 P1 C19 102.75(11) . .
C13 P1 Ni1 119.86(9) . .
C13 P1 C19 103.78(11) . .
C19 P1 Ni1 105.18(8) . .
C24 P2 Ni1 105.40(8) . .
C24 P2 C31 101.57(11) . .
C25 P2 Ni1 117.77(9) . .
C25 P2 C24 104.01(11) . .
C25 P2 C31 103.64(11) . .
C31 P2 Ni1 121.94(8) . .
Ni1 S1 Fe1 65.38(2) . .
C4 S1 Ni1 108.98(11) . .
C4 S1 Fe1 109.40(11) . .
Ni1 S2 Fe1 65.77(2) . .
C6 S2 Ni1 110.13(10) . .
C6 S2 Fe1 108.28(12) . .
O1 C1 Fe1 178.4(3) . .
O2 C2 Fe1 176.1(2) . .
O3 C3 Fe1 179.1(3) . .
S1 C4 H4A 104(2) . .
S1 C4 H4B 104.8(19) . .
H4A C4 H4B 109(3) . .
C5 C4 S1 117.1(2) . .
C5 C4 H4A 110(2) . .
C5 C4 H4B 111.7(19) . .
C4 C5 H5A 109.8(19) . .
C4 C5 H5B 108.7(19) . .
C4 C5 C6 115.9(3) . .
H5A C5 H5B 110(3) . .
C6 C5 H5A 105.0(19) . .
C6 C5 H5B 107.6(19) . .
S2 C6 H6A 109.7(18) . .
S2 C6 H6B 107(2) . .
C5 C6 S2 115.7(2) . .
C5 C6 H6A 109.9(19) . .
C5 C6 H6B 110(2) . .
H6A C6 H6B 104(3) . .
C8 C7 P1 118.9(2) . .
C8 C7 C12 119.2(2) . .
C12 C7 P1 121.72(19) . .
C7 C8 H8 118.5(19) . .
C9 C8 C7 120.7(3) . .
C9 C8 H8 120.8(19) . .
C8 C9 H9 122(2) . .
C10 C9 C8 119.7(3) . .
C10 C9 H9 118(2) . .
C9 C10 H10 118(2) . .
C9 C10 C11 119.9(3) . .
C11 C10 H10 122(2) . .
C10 C11 H11 120.1(19) . .
C10 C11 C12 120.8(3) . .
C12 C11 H11 119.1(19) . .
C7 C12 H12 121.5(18) . .
C11 C12 C7 119.6(2) . .
C11 C12 H12 118.8(18) . .
C14 C13 P1 119.2(2) . .
C14 C13 C18 119.5(2) . .
C18 C13 P1 121.3(2) . .
C13 C14 H14 121.0(19) . .
C13 C14 C15 119.9(3) . .
C15 C14 H14 119.0(19) . .
C14 C15 H15 118(2) . .
C16 C15 C14 120.2(3) . .
C16 C15 H15 121(2) . .
C15 C16 H16 123(2) . .
C15 C16 C17 120.2(3) . .
C17 C16 H16 117(2) . .
C16 C17 H17 123(2) . .
C16 C17 C18 119.7(3) . .
C18 C17 H17 117(2) . .
C13 C18 H18 120(2) . .
C17 C18 C13 120.4(3) . .
C17 C18 H18 119(2) . .
C20 C19 P1 125.07(19) . .
C20 C19 C24 119.1(2) . .
C24 C19 P1 115.81(18) . .
C19 C20 H20 122.5(19) . .
C21 C20 C19 120.2(2) . .
C21 C20 H20 117.1(19) . .
C20 C21 H21 119.7(18) . .
C20 C21 C22 120.4(2) . .
C22 C21 H21 119.9(18) . .
C21 C22 H22 123.0(19) . .
C23 C22 C21 120.0(2) . .
C23 C22 H22 117.0(19) . .
C22 C23 H23 118.8(19) . .
C22 C23 C24 120.1(2) . .
C24 C23 H23 121.0(19) . .
C19 C24 P2 115.43(18) . .
C23 C24 P2 124.4(2) . .
C23 C24 C19 120.1(2) . .
C26 C25 P2 118.5(2) . .
C26 C25 C30 119.3(2) . .
C30 C25 P2 122.2(2) . .
C25 C26 H26 122.9(19) . .
C25 C26 C27 120.5(3) . .
C27 C26 H26 116.6(19) . .
C26 C27 H27 117(2) . .
C28 C27 C26 119.6(3) . .
C28 C27 H27 123(2) . .
C27 C28 H28 120(2) . .
C29 C28 C27 120.4(3) . .
C29 C28 H28 119(2) . .
C28 C29 H29 121(2) . .
C28 C29 C30 120.1(3) . .
C30 C29 H29 119(2) . .
C25 C30 C29 120.1(3) . .
C25 C30 H30 122.8(19) . .
C29 C30 H30 117.0(19) . .
C32 C31 P2 117.4(2) . .
C36 C31 P2 123.76(19) . .
C36 C31 C32 118.8(2) . .
C31 C32 H32 120.0(19) . .
C33 C32 C31 120.7(3) . .
C33 C32 H32 119.3(19) . .
C32 C33 H33 119.1(19) . .
C34 C33 C32 119.8(3) . .
C34 C33 H33 121.1(19) . .
C33 C34 H34 124(2) . .
C35 C34 C33 119.7(3) . .
C35 C34 H34 116(2) . .
C34 C35 H35 123(2) . .
C34 C35 C36 120.8(3) . .
C36 C35 H35 116(2) . .
C31 C36 H36 120.0(19) . .
C35 C36 C31 120.2(3) . .
C35 C36 H36 119.8(19) . .
C37 Cl1 C37 48.1(5) 2_575 .
Cl2 Cl2 C37 43.8(3) 2_575 .
Cl2 Cl2 C37 96.9(4) 2_575 2_575
C37 Cl2 C37 54.6(6) 2_575 .
Cl1 C37 H37A 104.0 . .
Cl1 C37 H37B 103.6 . .
Cl2 C37 Cl1 109.4(4) . .
Cl2 C37 Cl1 147.2(6) 2_575 .
Cl2 C37 Cl2 39.3(3) 2_575 .
Cl2 C37 C37 81.7(4) 2_575 2_575
Cl2 C37 H37A 102.7 2_575 .
Cl2 C37 H37A 119.6 . .
Cl2 C37 H37B 119.1 . .
Cl2 C37 H37B 90.7 2_575 .
C37 C37 Cl1 65.9(2) 2_575 .
C37 C37 Cl2 43.6(3) 2_575 .
C37 C37 H37A 134.7 2_575 .
C37 C37 H37B 126.1 2_575 .
H37A C37 H37B 99.1 . .

loop_
_geom_bond_atom_site_label_1
_geom_bond_atom_site_label_2
_geom_bond_distance
_geom_bond_site_symmetry_2
Ni1 Fe1 2.4600(6) .
Ni1 P1 2.1409(8) .
Ni1 P2 2.1573(8) .
Ni1 S1 2.2656(7) .
Ni1 S2 2.2506(8) .
Fe1 S1 2.2892(8) .
Fe1 S2 2.2801(8) .
Fe1 C1 1.802(3) .
Fe1 C2 1.806(3) .
Fe1 C3 1.789(3) .
P1 C7 1.827(3) .
P1 C13 1.838(3) .
P1 C19 1.841(2) .
P2 C24 1.834(3) .
P2 C25 1.828(3) .
P2 C31 1.837(3) .
S1 C4 1.830(3) .
S2 C6 1.837(3) .
O1 C1 1.142(3) .
O2 C2 1.139(3) .
O3 C3 1.145(3) .
C4 H4A 0.98(4) .
C4 H4B 1.03(3) .
C4 C5 1.505(5) .
C5 H5A 1.00(4) .
C5 H5B 1.01(3) .
C5 C6 1.519(4) .
C6 H6A 1.05(3) .
C6 H6B 0.96(3) .
C7 C8 1.394(4) .
C7 C12 1.396(4) .
C8 H8 0.92(3) .
C8 C9 1.390(4) .
C9 H9 0.91(3) .
C9 C10 1.383(4) .
C10 H10 0.93(3) .
C10 C11 1.383(4) .
C11 H11 0.96(3) .
C11 C12 1.389(4) .
C12 H12 1.00(3) .
C13 C14 1.386(4) .
C13 C18 1.392(4) .
C14 H14 0.94(3) .
C14 C15 1.398(4) .
C15 H15 0.94(4) .
C15 C16 1.377(5) .
C16 H16 0.92(4) .
C16 C17 1.385(5) .
C17 H17 0.94(4) .
C17 C18 1.390(4) .
C18 H18 0.91(3) .
C19 C20 1.400(4) .
C19 C24 1.402(3) .
C20 H20 0.94(3) .
C20 C21 1.387(4) .
C21 H21 0.95(3) .
C21 C22 1.387(4) .
C22 H22 0.90(3) .
C22 C23 1.386(4) .
C23 H23 0.88(3) .
C23 C24 1.397(3) .
C25 C26 1.391(4) .
C25 C30 1.392(4) .
C26 H26 0.96(3) .
C26 C27 1.396(4) .
C27 H27 0.93(4) .
C27 C28 1.384(5) .
C28 H28 0.88(4) .
C28 C29 1.380(5) .
C29 H29 0.96(4) .
C29 C30 1.395(4) .
C30 H30 0.97(3) .
C31 C32 1.400(3) .
C31 C36 1.391(4) .
C32 H32 0.90(3) .
C32 C33 1.390(4) .
C33 H33 0.95(3) .
C33 C34 1.388(4) .
C34 H34 0.93(3) .
C34 C35 1.381(4) .
C35 H35 0.90(3) .
C35 C36 1.389(4) .
C36 H36 0.92(3) .
Cl1 C37 1.785(10) .
Cl1 C37 1.785(10) 2_575
Cl2 Cl2 1.128(4) 2_575
Cl2 C37 1.232(9) 2_575
Cl2 C37 1.767(8) .
C37 Cl2 1.232(9) 2_575
C37 C37 1.456(15) 2_575
C37 H37A 0.9230 .
C37 H37B 0.9275 .

loop_
_geom_torsion_atom_site_label_1
_geom_torsion_atom_site_label_2
_geom_torsion_atom_site_label_3
_geom_torsion_atom_site_label_4
_geom_torsion
_geom_torsion_site_symmetry_1
_geom_torsion_site_symmetry_4
Ni1 P1 C7 C8 69.4(2) . .
Ni1 P1 C7 C12 -105.5(2) . .
Ni1 P1 C13 C14 5.6(2) . .
Ni1 P1 C13 C18 -177.07(19) . .
Ni1 P1 C19 C20 -154.5(2) . .
Ni1 P1 C19 C24 22.68(19) . .
Ni1 P2 C24 C19 -20.09(19) . .
Ni1 P2 C24 C23 157.45(19) . .
Ni1 P2 C25 C26 -39.5(2) . .
Ni1 P2 C25 C30 140.8(2) . .
Ni1 P2 C31 C32 -51.3(2) . .
Ni1 P2 C31 C36 130.6(2) . .
Ni1 S1 C4 C5 -7.0(3) . .
Ni1 S2 C6 C5 3.4(3) . .
Fe1 S1 C4 C5 62.8(3) . .
Fe1 S2 C6 C5 -66.8(3) . .
P1 C7 C8 C9 -177.3(2) . .
P1 C7 C12 C11 175.7(2) . .
P1 C13 C14 C15 176.9(2) . .
P1 C13 C18 C17 -176.9(2) . .
P1 C19 C20 C21 176.2(2) . .
P1 C19 C24 P2 -1.6(2) . .
P1 C19 C24 C23 -179.23(18) . .
P2 C25 C26 C27 -177.4(2) . .
P2 C25 C30 C29 178.5(2) . .
P2 C31 C32 C33 -175.9(2) . .
P2 C31 C36 C35 177.0(2) . .
S1 C4 C5 C6 -63.5(3) . .
C4 C5 C6 S2 65.6(4) . .
C7 P1 C13 C14 -131.0(2) . .
C7 P1 C13 C18 46.4(2) . .
C7 P1 C19 C20 -27.4(2) . .
C7 P1 C19 C24 149.76(18) . .
C7 C8 C9 C10 1.8(4) . .
C8 C7 C12 C11 0.7(4) . .
C8 C9 C10 C11 0.2(4) . .
C9 C10 C11 C12 -1.7(5) . .
C10 C11 C12 C7 1.2(4) . .
C12 C7 C8 C9 -2.2(4) . .
C13 P1 C7 C8 -154.5(2) . .
C13 P1 C7 C12 30.6(2) . .
C13 P1 C19 C20 78.8(2) . .
C13 P1 C19 C24 -104.03(19) . .
C13 C14 C15 C16 0.2(4) . .
C14 C13 C18 C17 0.4(4) . .
C14 C15 C16 C17 0.1(5) . .
C15 C16 C17 C18 -0.2(5) . .
C16 C17 C18 C13 -0.1(5) . .
C18 C13 C14 C15 -0.5(4) . .
C19 P1 C7 C8 -47.1(2) . .
C19 P1 C7 C12 138.0(2) . .
C19 P1 C13 C14 122.4(2) . .
C19 P1 C13 C18 -60.2(2) . .
C19 C20 C21 C22 2.6(4) . .
C20 C19 C24 P2 175.75(18) . .
C20 C19 C24 C23 -1.9(4) . .
C20 C21 C22 C23 -1.6(4) . .
C21 C22 C23 C24 -1.1(4) . .
C22 C23 C24 P2 -174.54(19) . .
C22 C23 C24 C19 2.9(4) . .
C24 P2 C25 C26 -155.7(2) . .
C24 P2 C25 C30 24.7(3) . .
C24 P2 C31 C32 65.3(2) . .
C24 P2 C31 C36 -112.8(2) . .
C24 C19 C20 C21 -0.8(4) . .
C25 P2 C24 C19 104.43(19) . .
C25 P2 C24 C23 -78.0(2) . .
C25 P2 C31 C32 173.0(2) . .
C25 P2 C31 C36 -5.2(2) . .
C25 C26 C27 C28 -1.4(5) . .
C26 C25 C30 C29 -1.1(4) . .
C26 C27 C28 C29 -0.6(5) . .
C27 C28 C29 C30 1.6(5) . .
C28 C29 C30 C25 -0.8(5) . .
C30 C25 C26 C27 2.2(4) . .
C31 P2 C24 C19 -148.16(18) . .
C31 P2 C24 C23 29.4(2) . .
C31 P2 C25 C26 98.4(2) . .
C31 P2 C25 C30 -81.2(2) . .
C31 C32 C33 C34 -1.7(4) . .
C32 C31 C36 C35 -1.1(4) . .
C32 C33 C34 C35 0.0(4) . .
C33 C34 C35 C36 1.2(4) . .
C34 C35 C36 C31 -0.6(4) . .
C36 C31 C32 C33 2.3(4) . .
Cl2 Cl2 C37 Cl1 167.5(6) 2_575 .
Cl2 Cl2 C37 C37 162.0(9) 2_575 2_575
C37 Cl1 C37 Cl2 -4.2(2) 2_575 .
C37 Cl1 C37 Cl2 10.5(5) 2_575 2_575
C37 Cl2 C37 Cl1 5.5(3) 2_575 .
C37 Cl2 C37 Cl2 -162.0(9) 2_575 2_575
